data_4066867
loop_
_publ_author_name
'Fischer, Paul J.'
'Neary, Michelle C.'
'Heerboth, Aaron P.'
'Sullivan, Kevin P.'

_publ_section_title
;
 Allylnickel(II) and Allylpalladium(II) Derivatives of
 [(2-(Diphenylphosphino)ethyl)cyclopentadienyl]tricarbonylmetalates:
 Reactions with Free Radicals
;
_journal_issue 20
_journal_name_full Organometallics
_journal_page_first 4562
_journal_paper_doi 10.1021/om1006825
_journal_volume 29
_journal_year 2010
_chemical_formula_moiety 'C25 H23 O3 P Pd W'
_chemical_formula_sum 'C25 H23 O3 P Pd W'
_chemical_formula_weight 692.65
_chemical_name_common 08162a
_chemical_name_systematic
; 
 ? 
;
_space_group_IT_number 2
_symmetry_cell_setting triclinic
_symmetry_space_group_name_Hall '-P 1'
_symmetry_space_group_name_H-M 'P -1'
_atom_sites_solution_hydrogens geom
_atom_sites_solution_primary direct
_atom_sites_solution_secondary difmap
_audit_creation_method SHELXL-97
_cell_angle_alpha 72.732(2)
_cell_angle_beta 73.085(2)
_cell_angle_gamma 78.033(2)
_cell_formula_units_Z 2
_cell_length_a 8.5381(11)
_cell_length_b 11.2989(14)
_cell_length_c 13.2368(17)
_cell_measurement_reflns_used 2942
_cell_measurement_temperature 173(2)
_cell_measurement_theta_max 27.50
_cell_measurement_theta_min 2.52
_cell_volume 1156.4(3)
_computing_cell_refinement 'Bruker SMART'
_computing_data_collection 'Bruker SMART'
_computing_data_reduction 'Bruker SAINT'
_computing_molecular_graphics 'Bruker SHELXTL'
_computing_publication_material 'Bruker SHELXTL'
_computing_structure_refinement 'Bruker SHELXTL'
_computing_structure_solution 'Bruker SHELXTL'
_diffrn_ambient_temperature 173(2)
_diffrn_measured_fraction_theta_full 0.976
_diffrn_measured_fraction_theta_max 0.976
_diffrn_measurement_device_type 'CCD area detector'
_diffrn_measurement_method 'phi and omega scans'
_diffrn_radiation_monochromator graphite
_diffrn_radiation_source 'sealed tube'
_diffrn_radiation_type MoK\a
_diffrn_radiation_wavelength 0.71073
_diffrn_reflns_av_R_equivalents 0.0335
_diffrn_reflns_av_sigmaI/netI 0.0373
_diffrn_reflns_limit_h_max 11
_diffrn_reflns_limit_h_min -10
_diffrn_reflns_limit_k_max 14
_diffrn_reflns_limit_k_min -13
_diffrn_reflns_limit_l_max 17
_diffrn_reflns_limit_l_min 0
_diffrn_reflns_number 13455
_diffrn_reflns_theta_full 27.51
_diffrn_reflns_theta_max 27.51
_diffrn_reflns_theta_min 1.66
_exptl_absorpt_coefficient_mu 5.841
_exptl_absorpt_correction_T_max 0.8000
_exptl_absorpt_correction_T_min 0.3879
_exptl_absorpt_correction_type multi-scan
_exptl_absorpt_process_details 'SADABS (Sheldrick, 2003)'
_exptl_crystal_colour Red
_exptl_crystal_density_diffrn 1.989
_exptl_crystal_density_method 'not measured'
_exptl_crystal_description Plate
_exptl_crystal_F_000 664
_exptl_crystal_size_max 0.20
_exptl_crystal_size_mid 0.13
_exptl_crystal_size_min 0.04
_refine_diff_density_max 1.426
_refine_diff_density_min -0.904
_refine_diff_density_rms 0.135
_refine_ls_extinction_method none
_refine_ls_goodness_of_fit_ref 1.062
_refine_ls_hydrogen_treatment constr
_refine_ls_matrix_type full
_refine_ls_number_parameters 296
_refine_ls_number_reflns 5181
_refine_ls_number_restraints 13
_refine_ls_restrained_S_all 1.061
_refine_ls_R_factor_all 0.0447
_refine_ls_R_factor_gt 0.0293
_refine_ls_shift/su_max 0.001
_refine_ls_shift/su_mean 0.000
_refine_ls_structure_factor_coef Fsqd
_refine_ls_weighting_details 'calc w=1/[\s^2^(Fo^2^)+(0.0289P)^2^+2.1301P] where P=(Fo^2^+2Fc^2^)/3'
_refine_ls_weighting_scheme calc
_refine_ls_wR_factor_gt 0.0640
_refine_ls_wR_factor_ref 0.0705
_reflns_number_gt 4311
_reflns_number_total 5181
_reflns_threshold_expression >2sigma(I)
_cod_data_source_file om1006825_si_003.cif
_cod_data_source_block 12
_cod_depositor_comments
;
The following automatic conversions were performed:

'_symmetry_cell_setting' value 'Triclinic' changed to 'triclinic'
according to /home/saulius/struct/CIF-dictionaries/cif_core.dic
dictionary named 'cif_core.dic' version 2.4.1 from
2010-06-29.

'_exptl_absorpt_correction_type' value 'Multi-scan'
changed to 'multi-scan' according to
/home/saulius/struct/CIF-dictionaries/cif_core.dic dictionary named
'cif_core.dic' version 2.4.1 from 2010-06-29.

Automatic conversion script
Id: cif_fix_values 1715 2011-07-08 13:25:40Z adriana 
;
_cod_original_sg_symbol_H-M P-1
_cod_database_code 4066867

loop_
_symmetry_equiv_pos_as_xyz
'x, y, z'
'-x, -y, -z'

loop_
_atom_site_label
_atom_site_type_symbol
_atom_site_fract_x
_atom_site_fract_y
_atom_site_fract_z
_atom_site_U_iso_or_equiv
_atom_site_adp_type
_atom_site_occupancy
_atom_site_symmetry_multiplicity
_atom_site_calc_flag
_atom_site_refinement_flags
_atom_site_disorder_assembly
_atom_site_disorder_group
Pd1 Pd 0.50441(4) 0.77018(3) 0.33329(3) 0.02661(9) Uani 1 1 d . . .
W1 W 0.58126(2) 0.682820(19) 0.140965(16) 0.02882(7) Uani 1 1 d . A .
C1 C 0.4016(8) 0.6004(6) 0.1467(4) 0.0436(13) Uani 1 1 d . . .
O1 O 0.2895(6) 0.5541(5) 0.1474(4) 0.0660(13) Uani 1 1 d . A .
C2 C 0.4068(6) 0.8198(5) 0.1652(4) 0.0365(12) Uani 1 1 d . A .
O2 O 0.3003(5) 0.9050(4) 0.1675(4) 0.0547(11) Uani 1 1 d . . .
C3 C 0.5821(8) 0.5681(5) 0.2848(5) 0.0425(13) Uani 1 1 d . A .
O3 O 0.5960(7) 0.4883(4) 0.3629(4) 0.0688(14) Uani 1 1 d . . .
C4 C 0.8457(6) 0.7563(5) 0.0576(4) 0.0328(11) Uani 1 1 d . . .
C5 C 0.7370(7) 0.8095(6) -0.0139(4) 0.0496(15) Uani 1 1 d . A .
H5A H 0.6986 0.8959 -0.0371 0.059 Uiso 1 1 calc R . .
C6 C 0.6970(8) 0.7119(7) -0.0440(5) 0.0567(17) Uani 1 1 d . . .
H6A H 0.6276 0.7217 -0.0913 0.068 Uiso 1 1 calc R A .
C7 C 0.7770(7) 0.5977(6) 0.0075(5) 0.0500(15) Uani 1 1 d . A .
H7A H 0.7718 0.5170 0.0015 0.060 Uiso 1 1 calc R . .
C8 C 0.8662(7) 0.6258(5) 0.0697(4) 0.0379(12) Uani 1 1 d . A .
H8A H 0.9310 0.5656 0.1136 0.045 Uiso 1 1 calc R . .
C9 C 0.9377(7) 0.8259(5) 0.0958(4) 0.0403(13) Uani 1 1 d . A .
H9A H 0.8897 0.9151 0.0803 0.048 Uiso 1 1 calc R . .
H9B H 1.0536 0.8208 0.0522 0.048 Uiso 1 1 calc R . .
C10 C 0.9380(6) 0.7814(5) 0.2159(4) 0.0352(12) Uani 1 1 d . . .
H10A H 1.0336 0.8093 0.2261 0.042 Uiso 1 1 calc R A .
H10B H 0.9536 0.6889 0.2369 0.042 Uiso 1 1 calc R . .
P1 P 0.75015(15) 0.83725(12) 0.30774(10) 0.0275(3) Uani 1 1 d . A .
C11 C 0.7451(6) 1.0061(4) 0.2671(4) 0.0282(10) Uani 1 1 d . . .
C12 C 0.8872(6) 1.0640(5) 0.2315(4) 0.0370(12) Uani 1 1 d . A .
H12A H 0.9922 1.0144 0.2268 0.044 Uiso 1 1 calc R . .
C13 C 0.8774(8) 1.1932(5) 0.2028(5) 0.0436(13) Uani 1 1 d . . .
H13A H 0.9754 1.2316 0.1783 0.052 Uiso 1 1 calc R A .
C14 C 0.7261(8) 1.2657(5) 0.2100(4) 0.0436(14) Uani 1 1 d . A .
H14A H 0.7198 1.3542 0.1911 0.052 Uiso 1 1 calc R . .
C15 C 0.5826(7) 1.2108(5) 0.2445(5) 0.0437(13) Uani 1 1 d . . .
H15A H 0.4779 1.2611 0.2495 0.052 Uiso 1 1 calc R A .
C16 C 0.5934(7) 1.0817(5) 0.2715(4) 0.0370(12) Uani 1 1 d . A .
H16A H 0.4952 1.0439 0.2936 0.044 Uiso 1 1 calc R . .
C17 C 0.8081(6) 0.7855(4) 0.4379(4) 0.0294(10) Uani 1 1 d . . .
C18 C 0.8384(6) 0.8640(5) 0.4906(4) 0.0343(11) Uani 1 1 d . A .
H18A H 0.8337 0.9512 0.4573 0.041 Uiso 1 1 calc R . .
C19 C 0.8759(7) 0.8169(5) 0.5919(5) 0.0417(13) Uani 1 1 d . . .
H19A H 0.8972 0.8720 0.6269 0.050 Uiso 1 1 calc R A .
C20 C 0.8821(7) 0.6912(6) 0.6417(5) 0.0448(14) Uani 1 1 d . A .
H20A H 0.9070 0.6594 0.7110 0.054 Uiso 1 1 calc R . .
C21 C 0.8519(7) 0.6115(5) 0.5901(5) 0.0423(13) Uani 1 1 d . . .
H21A H 0.8577 0.5244 0.6238 0.051 Uiso 1 1 calc R A .
C22 C 0.8136(7) 0.6572(5) 0.4904(5) 0.0404(12) Uani 1 1 d . A .
H22A H 0.7907 0.6015 0.4566 0.048 Uiso 1 1 calc R . .
C23 C 0.2629(11) 0.7051(9) 0.4178(11) 0.040(2) Uani 0.868(11) 1 d PD A 1
H23A H 0.3412 0.6329 0.4314 0.049 Uiso 0.868(11) 1 calc PR A 1
H23B H 0.1776 0.7041 0.3854 0.049 Uiso 0.868(11) 1 calc PR A 1
C24 C 0.2731(7) 0.8125(6) 0.4454(5) 0.0376(17) Uani 0.868(11) 1 d PDU A 1
H24A H 0.1949 0.8849 0.4320 0.045 Uiso 0.868(11) 1 calc PR A 1
C25 C 0.3986(8) 0.8130(7) 0.4929(6) 0.0407(18) Uani 0.868(11) 1 d PD A 1
H25A H 0.4765 0.7405 0.5063 0.049 Uiso 0.868(11) 1 calc PR A 1
H25B H 0.4063 0.8860 0.5120 0.049 Uiso 0.868(11) 1 calc PR A 1
C23' C 0.233(10) 0.725(7) 0.408(8) 0.040(2) Uani 0.132(11) 1 d PD A 2
H23C H 0.2284 0.7865 0.3418 0.049 Uiso 0.132(11) 1 calc PR A 2
H23D H 0.1864 0.6498 0.4243 0.049 Uiso 0.132(11) 1 calc PR A 2
C24' C 0.310(5) 0.743(4) 0.481(3) 0.039(3) Uani 0.132(11) 1 d PDU A 2
H24B H 0.3151 0.6816 0.5467 0.046 Uiso 0.132(11) 1 calc PR A 2
C25' C 0.378(6) 0.853(4) 0.456(4) 0.0407(18) Uani 0.132(11) 1 d PD A 2
H25C H 0.3727 0.9148 0.3894 0.049 Uiso 0.132(11) 1 calc PR A 2
H25D H 0.4305 0.8668 0.5048 0.049 Uiso 0.132(11) 1 calc PR A 2

loop_
_atom_site_aniso_label
_atom_site_aniso_U_11
_atom_site_aniso_U_22
_atom_site_aniso_U_33
_atom_site_aniso_U_23
_atom_site_aniso_U_13
_atom_site_aniso_U_12
Pd1 0.02113(18) 0.02866(19) 0.0315(2) -0.01281(15) -0.00288(15) -0.00395(14)
W1 0.03105(11) 0.03035(11) 0.02610(11) -0.00864(8) -0.00699(8) -0.00418(8)
C1 0.054(4) 0.051(3) 0.034(3) -0.016(3) -0.011(3) -0.017(3)
O1 0.072(3) 0.086(3) 0.059(3) -0.028(3) -0.011(2) -0.045(3)
C2 0.032(3) 0.035(3) 0.037(3) 0.000(2) -0.007(2) -0.006(2)
O2 0.037(2) 0.043(2) 0.068(3) 0.004(2) -0.012(2) 0.0032(19)
C3 0.058(4) 0.033(3) 0.036(3) -0.013(2) -0.010(3) 0.001(3)
O3 0.118(4) 0.033(2) 0.042(2) -0.004(2) -0.019(3) 0.009(2)
C4 0.032(3) 0.036(3) 0.026(2) -0.009(2) 0.001(2) -0.004(2)
C5 0.041(3) 0.057(4) 0.031(3) 0.003(3) -0.001(2) 0.002(3)
C6 0.048(4) 0.098(6) 0.030(3) -0.021(3) -0.006(3) -0.018(4)
C7 0.045(3) 0.063(4) 0.049(4) -0.033(3) -0.001(3) -0.010(3)
C8 0.038(3) 0.036(3) 0.038(3) -0.018(2) -0.003(2) 0.001(2)
C9 0.034(3) 0.041(3) 0.041(3) -0.016(2) 0.008(2) -0.012(2)
C10 0.021(2) 0.045(3) 0.044(3) -0.024(2) -0.003(2) -0.003(2)
P1 0.0215(6) 0.0297(6) 0.0332(7) -0.0140(5) -0.0039(5) -0.0031(5)
C11 0.027(2) 0.033(3) 0.026(2) -0.014(2) -0.0039(19) -0.003(2)
C12 0.032(3) 0.037(3) 0.042(3) -0.018(2) -0.001(2) -0.005(2)
C13 0.054(4) 0.039(3) 0.040(3) -0.014(2) -0.001(3) -0.019(3)
C14 0.070(4) 0.025(3) 0.033(3) -0.005(2) -0.010(3) -0.009(3)
C15 0.048(3) 0.034(3) 0.048(3) -0.010(3) -0.018(3) 0.005(3)
C16 0.035(3) 0.038(3) 0.041(3) -0.016(2) -0.009(2) -0.004(2)
C17 0.022(2) 0.032(3) 0.035(3) -0.013(2) -0.004(2) -0.0025(19)
C18 0.032(3) 0.036(3) 0.038(3) -0.015(2) -0.005(2) -0.006(2)
C19 0.044(3) 0.046(3) 0.041(3) -0.020(3) -0.011(3) -0.003(3)
C20 0.045(3) 0.057(4) 0.034(3) -0.011(3) -0.011(3) -0.008(3)
C21 0.047(3) 0.035(3) 0.041(3) 0.000(2) -0.012(3) -0.006(2)
C22 0.041(3) 0.038(3) 0.047(3) -0.015(2) -0.011(3) -0.009(2)
C23 0.021(5) 0.052(5) 0.048(4) -0.017(4) 0.000(3) -0.008(3)
C24 0.026(3) 0.044(4) 0.036(4) -0.012(3) 0.002(2) -0.004(3)
C25 0.037(3) 0.049(5) 0.035(5) -0.019(3) -0.001(3) -0.003(3)
C23' 0.021(5) 0.052(5) 0.048(4) -0.017(4) 0.000(3) -0.008(3)
C24' 0.028(4) 0.044(5) 0.036(5) -0.011(4) 0.003(4) -0.003(4)
C25' 0.037(3) 0.049(5) 0.035(5) -0.019(3) -0.001(3) -0.003(3)

loop_
_atom_type_symbol
_atom_type_description
_atom_type_scat_dispersion_real
_atom_type_scat_dispersion_imag
_atom_type_scat_source
C C 0.0033 0.0016 'International Tables Vol C Tables 4.2.6.8 and 6.1.1.4'
H H 0.0000 0.0000 'International Tables Vol C Tables 4.2.6.8 and 6.1.1.4'
O O 0.0106 0.0060 'International Tables Vol C Tables 4.2.6.8 and 6.1.1.4'
P P 0.1023 0.0942 'International Tables Vol C Tables 4.2.6.8 and 6.1.1.4'
Pd Pd -0.9988 1.0072 'International Tables Vol C Tables 4.2.6.8 and 6.1.1.4'
W W -0.8490 6.8722 'International Tables Vol C Tables 4.2.6.8 and 6.1.1.4'

loop_
_geom_angle_atom_site_label_1
_geom_angle_atom_site_label_2
_geom_angle_atom_site_label_3
_geom_angle
C25' Pd1 C24' 38.8(6)
C25' Pd1 C24 31.6(13)
C24' Pd1 C24 22.3(11)
C25' Pd1 C25 15.8(14)
C24' Pd1 C25 34.0(11)
C24 Pd1 C25 37.29(18)
C25' Pd1 C23 67.1(12)
C24' Pd1 C23 32.8(12)
C24 Pd1 C23 37.24(18)
C25 Pd1 C23 66.4(3)
C25' Pd1 P1 96.1(12)
C24' Pd1 P1 127.0(11)
C24 Pd1 P1 127.63(14)
C25 Pd1 P1 94.23(16)
C23 Pd1 P1 159.5(3)
C25' Pd1 C23' 66.4(17)
C24' Pd1 C23' 35.9(10)
C24 Pd1 C23' 35.2(15)
C25 Pd1 C23' 68.0(16)
C23 Pd1 C23' 8(2)
P1 Pd1 C23' 162.1(15)
C25' Pd1 C3 143.5(11)
C24' Pd1 C3 106.4(10)
C24 Pd1 C3 121.7(2)
C25 Pd1 C3 130.5(2)
C23 Pd1 C3 85.2(3)
P1 Pd1 C3 104.27(15)
C23' Pd1 C3 89.2(16)
C25' Pd1 C2 120.0(15)
C24' Pd1 C2 113.7(12)
C24 Pd1 C2 99.2(2)
C25 Pd1 C2 133.8(2)
C23 Pd1 C2 85.4(3)
P1 Pd1 C2 114.04(12)
C23' Pd1 C2 79.8(19)
C3 Pd1 C2 78.70(19)
C25' Pd1 W1 161.1(15)
C24' Pd1 W1 133.1(10)
C24 Pd1 W1 132.10(14)
C25 Pd1 W1 167.12(17)
C23 Pd1 W1 100.9(2)
P1 Pd1 W1 98.22(3)
C23' Pd1 W1 99.6(15)
C3 Pd1 W1 42.52(13)
C2 Pd1 W1 42.08(13)
C1 W1 C2 83.3(2)
C1 W1 C3 84.8(2)
C2 W1 C3 106.4(2)
C1 W1 C6 96.5(2)
C2 W1 C6 109.2(2)
C3 W1 C6 144.3(3)
C1 W1 C7 96.7(2)
C2 W1 C7 144.4(2)
C3 W1 C7 109.1(2)
C6 W1 C7 35.3(2)
C1 W1 C5 126.7(2)
C2 W1 C5 92.9(2)
C3 W1 C5 145.3(2)
C6 W1 C5 35.3(2)
C7 W1 C5 58.6(2)
C1 W1 C8 127.1(2)
C2 W1 C8 145.8(2)
C3 W1 C8 93.1(2)
C6 W1 C8 57.8(2)
C7 W1 C8 34.79(19)
C5 W1 C8 57.6(2)
C1 W1 C4 153.7(2)
C2 W1 C4 111.35(19)
C3 W1 C4 110.1(2)
C6 W1 C4 58.6(2)
C7 W1 C4 58.43(19)
C5 W1 C4 35.18(18)
C8 W1 C4 34.47(17)
C1 W1 Pd1 108.46(16)
C2 W1 Pd1 58.40(16)
C3 W1 Pd1 58.04(15)
C6 W1 Pd1 149.42(18)
C7 W1 Pd1 149.40(15)
C5 W1 Pd1 114.27(17)
C8 W1 Pd1 114.78(13)
C4 W1 Pd1 97.82(12)
O1 C1 W1 177.4(6)
O2 C2 W1 172.2(5)
O2 C2 Pd1 108.2(4)
W1 C2 Pd1 79.52(18)
O3 C3 W1 170.8(5)
O3 C3 Pd1 109.1(4)
W1 C3 Pd1 79.44(19)
C8 C4 C5 105.5(5)
C8 C4 C9 127.3(5)
C5 C4 C9 126.5(5)
C8 C4 W1 71.2(3)
C5 C4 W1 69.9(3)
C9 C4 W1 130.4(3)
C6 C5 C4 108.5(5)
C6 C5 W1 71.1(3)
C4 C5 W1 74.9(3)
C6 C5 H5A 125.8
C4 C5 H5A 125.8
W1 C5 H5A 120.1
C7 C6 C5 108.7(5)
C7 C6 W1 73.5(3)
C5 C6 W1 73.6(3)
C7 C6 H6A 125.7
C5 C6 H6A 125.7
W1 C6 H6A 119.0
C8 C7 C6 106.9(5)
C8 C7 W1 73.7(3)
C6 C7 W1 71.2(3)
C8 C7 H7A 126.5
C6 C7 H7A 126.5
W1 C7 H7A 120.4
C7 C8 C4 110.4(5)
C7 C8 W1 71.5(3)
C4 C8 W1 74.3(3)
C7 C8 H8A 124.8
C4 C8 H8A 124.8
W1 C8 H8A 121.0
C4 C9 C10 115.9(4)
C4 C9 H9A 108.3
C10 C9 H9A 108.3
C4 C9 H9B 108.3
C10 C9 H9B 108.3
H9A C9 H9B 107.4
C9 C10 P1 114.5(4)
C9 C10 H10A 108.6
P1 C10 H10A 108.6
C9 C10 H10B 108.6
P1 C10 H10B 108.6
H10A C10 H10B 107.6
C11 P1 C17 105.6(2)
C11 P1 C10 103.9(2)
C17 P1 C10 101.7(2)
C11 P1 Pd1 114.63(16)
C17 P1 Pd1 108.00(16)
C10 P1 Pd1 121.31(17)
C12 C11 C16 118.0(5)
C12 C11 P1 122.8(4)
C16 C11 P1 119.2(4)
C13 C12 C11 120.9(5)
C13 C12 H12A 119.6
C11 C12 H12A 119.6
C14 C13 C12 120.0(5)
C14 C13 H13A 120.0
C12 C13 H13A 120.0
C13 C14 C15 120.5(5)
C13 C14 H14A 119.7
C15 C14 H14A 119.7
C16 C15 C14 119.2(5)
C16 C15 H15A 120.4
C14 C15 H15A 120.4
C15 C16 C11 121.4(5)
C15 C16 H16A 119.3
C11 C16 H16A 119.3
C18 C17 C22 118.1(5)
C18 C17 P1 124.6(4)
C22 C17 P1 117.2(4)
C17 C18 C19 120.8(5)
C17 C18 H18A 119.6
C19 C18 H18A 119.6
C20 C19 C18 120.4(5)
C20 C19 H19A 119.8
C18 C19 H19A 119.8
C19 C20 C21 119.5(5)
C19 C20 H20A 120.3
C21 C20 H20A 120.3
C22 C21 C20 120.5(5)
C22 C21 H21A 119.7
C20 C21 H21A 119.7
C21 C22 C17 120.7(5)
C21 C22 H22A 119.7
C17 C22 H22A 119.7
C24 C23 Pd1 69.7(4)
C24 C23 H23A 120.0
Pd1 C23 H23A 75.3
C24 C23 H23B 120.0
Pd1 C23 H23B 126.9
H23A C23 H23B 120.0
C23 C24 C25 119.6(8)
C23 C24 Pd1 73.0(5)
C25 C24 Pd1 72.9(4)
C23 C24 H24A 120.2
C25 C24 H24A 120.2
Pd1 C24 H24A 125.6
C24 C25 Pd1 69.8(3)
C24 C25 H25A 120.0
Pd1 C25 H25A 75.3
C24 C25 H25B 120.0
Pd1 C25 H25B 126.8
H25A C25 H25B 120.0
C24' C23' Pd1 65(3)
C24' C23' H23C 120.0
Pd1 C23' H23C 75.9
C24' C23' H23D 120.0
Pd1 C23' H23D 132.0
H23C C23' H23D 120.0
C23' C24' C25' 119.5(9)
C23' C24' Pd1 79(4)
C25' C24' Pd1 66(3)
C23' C24' H24B 120.3
C25' C24' H24B 120.3
Pd1 C24' H24B 126.0
C24' C25' Pd1 75(3)
C24' C25' H25C 120.0
Pd1 C25' H25C 73.8
C24' C25' H25D 120.0
Pd1 C25' H25D 122.3
H25C C25' H25D 120.0

loop_
_geom_bond_atom_site_label_1
_geom_bond_atom_site_label_2
_geom_bond_distance
Pd1 C25' 2.03(5)
Pd1 C24' 2.15(4)
Pd1 C24 2.158(6)
Pd1 C25 2.198(7)
Pd1 C23 2.201(11)
Pd1 P1 2.2771(13)
Pd1 C23' 2.34(8)
Pd1 C3 2.462(5)
Pd1 C2 2.471(5)
Pd1 W1 2.8525(5)
W1 C1 1.926(6)
W1 C2 1.944(5)
W1 C3 1.961(6)
W1 C6 2.309(6)
W1 C7 2.337(6)
W1 C5 2.342(6)
W1 C8 2.366(5)
W1 C4 2.406(5)
C1 O1 1.178(7)
C2 O2 1.180(6)
C3 O3 1.170(7)
C4 C8 1.415(7)
C4 C5 1.436(8)
C4 C9 1.487(7)
C5 C6 1.410(9)
C5 H5A 0.9500
C6 C7 1.408(9)
C6 H6A 0.9500
C7 C8 1.407(8)
C7 H7A 0.9500
C8 H8A 0.9500
C9 C10 1.519(8)
C9 H9A 0.9900
C9 H9B 0.9900
C10 P1 1.830(5)
C10 H10A 0.9900
C10 H10B 0.9900
P1 C11 1.817(5)
P1 C17 1.826(5)
C11 C12 1.391(7)
C11 C16 1.392(7)
C12 C13 1.386(7)
C12 H12A 0.9500
C13 C14 1.373(8)
C13 H13A 0.9500
C14 C15 1.385(8)
C14 H14A 0.9500
C15 C16 1.385(7)
C15 H15A 0.9500
C16 H16A 0.9500
C17 C18 1.381(7)
C17 C22 1.407(7)
C18 C19 1.393(7)
C18 H18A 0.9500
C19 C20 1.373(8)
C19 H19A 0.9500
C20 C21 1.381(8)
C20 H20A 0.9500
C21 C22 1.376(8)
C21 H21A 0.9500
C22 H22A 0.9500
C23 C24 1.392(7)
C23 H23A 0.9500
C23 H23B 0.9500
C24 C25 1.393(6)
C24 H24A 0.9500
C25 H25A 0.9500
C25 H25B 0.9500
C23' C24' 1.393(7)
C23' H23C 0.9500
C23' H23D 0.9500
C24' C25' 1.393(7)
C24' H24B 0.9500
C25' H25C 0.9500
C25' H25D 0.9500

loop_
_geom_torsion_atom_site_label_1
_geom_torsion_atom_site_label_2
_geom_torsion_atom_site_label_3
_geom_torsion_atom_site_label_4
_geom_torsion
C25' Pd1 W1 C1 -48(3)
C24' Pd1 W1 C1 8.0(16)
C24 Pd1 W1 C1 -22.4(3)
C25 Pd1 W1 C1 8.5(9)
C23 Pd1 W1 C1 0.8(3)
P1 Pd1 W1 C1 173.42(19)
C23' Pd1 W1 C1 -7(2)
C3 Pd1 W1 C1 71.2(3)
C2 Pd1 W1 C1 -69.6(3)
C25' Pd1 W1 C2 22(3)
C24' Pd1 W1 C2 77.5(16)
C24 Pd1 W1 C2 47.1(3)
C25 Pd1 W1 C2 78.1(9)
C23 Pd1 W1 C2 70.4(3)
P1 Pd1 W1 C2 -117.01(18)
C23' Pd1 W1 C2 63(2)
C3 Pd1 W1 C2 140.8(3)
C25' Pd1 W1 C3 -119(3)
C24' Pd1 W1 C3 -63.3(16)
C24 Pd1 W1 C3 -93.7(3)
C25 Pd1 W1 C3 -62.8(10)
C23 Pd1 W1 C3 -70.4(3)
P1 Pd1 W1 C3 102.2(2)
C23' Pd1 W1 C3 -78(2)
C2 Pd1 W1 C3 -140.8(3)
C25' Pd1 W1 C6 95(3)
C24' Pd1 W1 C6 151.1(16)
C24 Pd1 W1 C6 120.7(4)
C25 Pd1 W1 C6 151.6(10)
C23 Pd1 W1 C6 143.9(4)
P1 Pd1 W1 C6 -43.5(3)
C23' Pd1 W1 C6 136(2)
C3 Pd1 W1 C6 -145.7(4)
C2 Pd1 W1 C6 73.5(4)
C25' Pd1 W1 C7 168(3)
C24' Pd1 W1 C7 -135.8(16)
C24 Pd1 W1 C7 -166.2(4)
C25 Pd1 W1 C7 -135.3(10)
C23 Pd1 W1 C7 -143.0(4)
P1 Pd1 W1 C7 29.6(3)
C23' Pd1 W1 C7 -151(2)
C3 Pd1 W1 C7 -72.6(4)
C2 Pd1 W1 C7 146.6(4)
C25' Pd1 W1 C5 100(3)
C24' Pd1 W1 C5 155.3(16)
C24 Pd1 W1 C5 124.9(3)
C25 Pd1 W1 C5 155.8(9)
C23 Pd1 W1 C5 148.2(3)
P1 Pd1 W1 C5 -39.23(16)
C23' Pd1 W1 C5 141(2)
C3 Pd1 W1 C5 -141.4(3)
C2 Pd1 W1 C5 77.8(2)
C25' Pd1 W1 C8 164(3)
C24' Pd1 W1 C8 -140.7(16)
C24 Pd1 W1 C8 -171.1(3)
C25 Pd1 W1 C8 -140.2(9)
C23 Pd1 W1 C8 -147.9(3)
P1 Pd1 W1 C8 24.75(15)
C23' Pd1 W1 C8 -155(2)
C3 Pd1 W1 C8 -77.4(3)
C2 Pd1 W1 C8 141.8(2)
C25' Pd1 W1 C4 132(3)
C24' Pd1 W1 C4 -172.1(15)
C24 Pd1 W1 C4 157.5(3)
C25 Pd1 W1 C4 -171.6(9)
C23 Pd1 W1 C4 -179.3(3)
P1 Pd1 W1 C4 -6.70(13)
C23' Pd1 W1 C4 173(2)
C3 Pd1 W1 C4 -108.9(2)
C2 Pd1 W1 C4 110.3(2)
C2 W1 C1 O1 48(12)
C3 W1 C1 O1 156(12)
C6 W1 C1 O1 -60(12)
C7 W1 C1 O1 -96(12)
C5 W1 C1 O1 -40(12)
C8 W1 C1 O1 -115(12)
C4 W1 C1 O1 -78(12)
Pd1 W1 C1 O1 102(12)
C1 W1 C2 O2 -73(3)
C3 W1 C2 O2 -156(3)
C6 W1 C2 O2 22(3)
C7 W1 C2 O2 19(4)
C5 W1 C2 O2 54(3)
C8 W1 C2 O2 82(3)
C4 W1 C2 O2 84(3)
Pd1 W1 C2 O2 171(3)
C1 W1 C2 Pd1 116.50(19)
C3 W1 C2 Pd1 34.0(2)
C6 W1 C2 Pd1 -148.90(18)
C7 W1 C2 Pd1 -151.2(3)
C5 W1 C2 Pd1 -116.86(19)
C8 W1 C2 Pd1 -88.3(3)
C4 W1 C2 Pd1 -86.04(17)
C25' Pd1 C2 O2 9.3(13)
C24' Pd1 C2 O2 52.5(12)
C24 Pd1 C2 O2 34.8(4)
C25 Pd1 C2 O2 19.0(5)
C23 Pd1 C2 O2 69.5(4)
P1 Pd1 C2 O2 -103.7(4)
C23' Pd1 C2 O2 64.3(17)
C3 Pd1 C2 O2 155.5(4)
W1 Pd1 C2 O2 -178.6(5)
C25' Pd1 C2 W1 -172.0(12)
C24' Pd1 C2 W1 -128.9(11)
C24 Pd1 C2 W1 -146.6(2)
C25 Pd1 C2 W1 -162.4(3)
C23 Pd1 C2 W1 -111.9(3)
P1 Pd1 C2 W1 74.91(16)
C23' Pd1 C2 W1 -117.0(17)
C3 Pd1 C2 W1 -25.82(18)
C1 W1 C3 O3 85(4)
C2 W1 C3 O3 166(4)
C6 W1 C3 O3 -9(4)
C7 W1 C3 O3 -11(4)
C5 W1 C3 O3 -72(4)
C8 W1 C3 O3 -42(4)
C4 W1 C3 O3 -73(4)
Pd1 W1 C3 O3 -160(4)
C1 W1 C3 Pd1 -115.6(2)
C2 W1 C3 Pd1 -34.1(2)
C6 W1 C3 Pd1 150.5(3)
C7 W1 C3 Pd1 149.08(17)
C5 W1 C3 Pd1 87.1(4)
C8 W1 C3 Pd1 117.44(17)
C4 W1 C3 Pd1 86.68(18)
C25' Pd1 C3 O3 -32(2)
C24' Pd1 C3 O3 -46.2(13)
C24 Pd1 C3 O3 -63.9(6)
C25 Pd1 C3 O3 -18.5(6)
C23 Pd1 C3 O3 -71.6(6)
P1 Pd1 C3 O3 90.0(5)
C23' Pd1 C3 O3 -78(2)
C2 Pd1 C3 O3 -157.8(5)
W1 Pd1 C3 O3 176.6(6)
C25' Pd1 C3 W1 152(2)
C24' Pd1 C3 W1 137.2(12)
C24 Pd1 C3 W1 119.5(2)
C25 Pd1 C3 W1 164.9(2)
C23 Pd1 C3 W1 111.8(3)
P1 Pd1 C3 W1 -86.61(17)
C23' Pd1 C3 W1 105(2)
C2 Pd1 C3 W1 25.58(18)
C1 W1 C4 C8 -57.1(6)
C2 W1 C4 C8 -177.8(3)
C3 W1 C4 C8 64.4(4)
C6 W1 C4 C8 -77.7(4)
C7 W1 C4 C8 -36.1(3)
C5 W1 C4 C8 -115.1(5)
Pd1 W1 C4 C8 123.2(3)
C1 W1 C4 C5 58.1(6)
C2 W1 C4 C5 -62.6(4)
C3 W1 C4 C5 179.6(4)
C6 W1 C4 C5 37.4(4)
C7 W1 C4 C5 79.0(4)
C8 W1 C4 C5 115.1(5)
Pd1 W1 C4 C5 -121.7(3)
C1 W1 C4 C9 179.5(5)
C2 W1 C4 C9 58.8(5)
C3 W1 C4 C9 -59.0(5)
C6 W1 C4 C9 158.8(6)
C7 W1 C4 C9 -159.6(6)
C5 W1 C4 C9 121.4(6)
C8 W1 C4 C9 -123.5(6)
Pd1 W1 C4 C9 -0.3(5)
C8 C4 C5 C6 -0.8(6)
C9 C4 C5 C6 170.4(5)
W1 C4 C5 C6 -63.6(4)
C8 C4 C5 W1 62.8(3)
C9 C4 C5 W1 -126.0(5)
C1 W1 C5 C6 -35.9(5)
C2 W1 C5 C6 -119.8(4)
C3 W1 C5 C6 115.4(5)
C7 W1 C5 C6 37.5(4)
C8 W1 C5 C6 78.8(4)
C4 W1 C5 C6 116.1(5)
Pd1 W1 C5 C6 -176.3(3)
C1 W1 C5 C4 -152.0(3)
C2 W1 C5 C4 124.1(3)
C3 W1 C5 C4 -0.7(6)
C6 W1 C5 C4 -116.1(5)
C7 W1 C5 C4 -78.6(3)
C8 W1 C5 C4 -37.4(3)
Pd1 W1 C5 C4 67.6(3)
C4 C5 C6 C7 0.4(7)
W1 C5 C6 C7 -65.7(4)
C4 C5 C6 W1 66.1(4)
C1 W1 C6 C7 -92.5(4)
C2 W1 C6 C7 -177.6(4)
C3 W1 C6 C7 -2.4(6)
C5 W1 C6 C7 115.8(5)
C8 W1 C6 C7 37.7(3)
C4 W1 C6 C7 78.5(4)
Pd1 W1 C6 C7 122.5(4)
C1 W1 C6 C5 151.7(4)
C2 W1 C6 C5 66.6(4)
C3 W1 C6 C5 -118.2(5)
C7 W1 C6 C5 -115.8(5)
C8 W1 C6 C5 -78.1(4)
C4 W1 C6 C5 -37.3(3)
Pd1 W1 C6 C5 6.7(6)
C5 C6 C7 C8 0.1(7)
W1 C6 C7 C8 -65.6(4)
C5 C6 C7 W1 65.8(4)
C1 W1 C7 C8 -153.4(4)
C2 W1 C7 C8 118.6(4)
C3 W1 C7 C8 -66.7(4)
C6 W1 C7 C8 114.8(5)
C5 W1 C7 C8 77.3(4)
C4 W1 C7 C8 35.8(3)
Pd1 W1 C7 C8 -7.7(6)
C1 W1 C7 C6 91.8(4)
C2 W1 C7 C6 3.8(6)
C3 W1 C7 C6 178.5(4)
C5 W1 C7 C6 -37.5(4)
C8 W1 C7 C6 -114.8(5)
C4 W1 C7 C6 -79.1(4)
Pd1 W1 C7 C6 -122.6(4)
C6 C7 C8 C4 -0.7(6)
W1 C7 C8 C4 -64.6(4)
C6 C7 C8 W1 64.0(4)
C5 C4 C8 C7 0.9(6)
C9 C4 C8 C7 -170.2(5)
W1 C4 C8 C7 62.8(4)
C5 C4 C8 W1 -62.0(3)
C9 C4 C8 W1 127.0(5)
C1 W1 C8 C7 33.8(5)
C2 W1 C8 C7 -114.7(5)
C3 W1 C8 C7 119.6(4)
C6 W1 C8 C7 -38.2(4)
C5 W1 C8 C7 -80.3(4)
C4 W1 C8 C7 -118.4(5)
Pd1 W1 C8 C7 175.7(3)
C1 W1 C8 C4 152.2(3)
C2 W1 C8 C4 3.7(5)
C3 W1 C8 C4 -122.0(3)
C6 W1 C8 C4 80.1(4)
C7 W1 C8 C4 118.4(5)
C5 W1 C8 C4 38.1(3)
Pd1 W1 C8 C4 -65.9(3)
C8 C4 C9 C10 -53.8(7)
C5 C4 C9 C10 136.9(5)
W1 C4 C9 C10 42.9(7)
C4 C9 C10 P1 -80.2(5)
C9 C10 P1 C11 -62.5(4)
C9 C10 P1 C17 -172.0(4)
C9 C10 P1 Pd1 68.3(4)
C25' Pd1 P1 C11 -61.2(14)
C24' Pd1 P1 C11 -86.9(14)
C24 Pd1 P1 C11 -58.8(3)
C25 Pd1 P1 C11 -76.9(3)
C23 Pd1 P1 C11 -94.7(7)
C23' Pd1 P1 C11 -73(6)
C3 Pd1 P1 C11 149.4(2)
C2 Pd1 P1 C11 65.6(2)
W1 Pd1 P1 C11 106.42(17)
C25' Pd1 P1 C17 56.3(14)
C24' Pd1 P1 C17 30.6(14)
C24 Pd1 P1 C17 58.7(3)
C25 Pd1 P1 C17 40.5(3)
C23 Pd1 P1 C17 22.7(7)
C23' Pd1 P1 C17 45(6)
C3 Pd1 P1 C17 -93.2(2)
C2 Pd1 P1 C17 -177.0(2)
W1 Pd1 P1 C17 -136.16(16)
C25' Pd1 P1 C10 172.8(14)
C24' Pd1 P1 C10 147.1(14)
C24 Pd1 P1 C10 175.2(3)
C25 Pd1 P1 C10 157.0(3)
C23 Pd1 P1 C10 139.2(7)
C23' Pd1 P1 C10 161(6)
C3 Pd1 P1 C10 23.3(3)
C2 Pd1 P1 C10 -60.5(3)
W1 Pd1 P1 C10 -19.7(2)
C17 P1 C11 C12 71.5(5)
C10 P1 C11 C12 -35.1(5)
Pd1 P1 C11 C12 -169.8(4)
C17 P1 C11 C16 -108.4(4)
C10 P1 C11 C16 145.0(4)
Pd1 P1 C11 C16 10.4(4)
C16 C11 C12 C13 0.9(8)
P1 C11 C12 C13 -179.0(4)
C11 C12 C13 C14 0.3(8)
C12 C13 C14 C15 -0.7(9)
C13 C14 C15 C16 -0.1(8)
C14 C15 C16 C11 1.4(8)
C12 C11 C16 C15 -1.8(8)
P1 C11 C16 C15 178.1(4)
C11 P1 C17 C18 0.6(5)
C10 P1 C17 C18 108.8(4)
Pd1 P1 C17 C18 -122.5(4)
C11 P1 C17 C22 177.2(4)
C10 P1 C17 C22 -74.6(4)
Pd1 P1 C17 C22 54.1(4)
C22 C17 C18 C19 1.0(7)
P1 C17 C18 C19 177.5(4)
C17 C18 C19 C20 -0.5(8)
C18 C19 C20 C21 0.4(9)
C19 C20 C21 C22 -0.9(9)
C20 C21 C22 C17 1.4(9)
C18 C17 C22 C21 -1.4(8)
P1 C17 C22 C21 -178.3(4)
C25' Pd1 C23 C24 13.6(17)
C24' Pd1 C23 C24 38.6(19)
C25 Pd1 C23 C24 30.8(6)
P1 Pd1 C23 C24 50.2(11)
C23' Pd1 C23 C24 -70(12)
C3 Pd1 C23 C24 169.2(6)
C2 Pd1 C23 C24 -111.8(6)
W1 Pd1 C23 C24 -151.1(5)
Pd1 C23 C24 C25 -58.2(7)
C25' Pd1 C24 C23 -156(3)
C24' Pd1 C24 C23 -63(3)
C25 Pd1 C24 C23 -129.3(9)
P1 Pd1 C24 C23 -160.2(5)
C23' Pd1 C24 C23 12(4)
C3 Pd1 C24 C23 -12.7(7)
C2 Pd1 C24 C23 69.6(6)
W1 Pd1 C24 C23 39.8(7)
C25' Pd1 C24 C25 -26(2)
C24' Pd1 C24 C25 66(3)
C23 Pd1 C24 C25 129.3(9)
P1 Pd1 C24 C25 -30.9(5)
C23' Pd1 C24 C25 142(3)
C3 Pd1 C24 C25 116.6(4)
C2 Pd1 C24 C25 -161.1(4)
W1 Pd1 C24 C25 169.1(4)
C23 C24 C25 Pd1 58.3(8)
C25' Pd1 C25 C24 58(4)
C24' Pd1 C25 C24 -38.3(19)
C23 Pd1 C25 C24 -30.7(5)
P1 Pd1 C25 C24 156.0(4)
C23' Pd1 C25 C24 -23(2)
C3 Pd1 C25 C24 -91.2(5)
C2 Pd1 C25 C24 26.4(6)
W1 Pd1 C25 C24 -39.0(12)
C25' Pd1 C23' C24' -32(2)
C24 Pd1 C23' C24' -39(2)
C25 Pd1 C23' C24' -15(2)
C23 Pd1 C23' C24' 61(12)
P1 Pd1 C23' C24' -19(8)
C3 Pd1 C23' C24' 120(3)
C2 Pd1 C23' C24' -161(3)
W1 Pd1 C23' C24' 161(2)
Pd1 C23' C24' C25' 54(4)
C25' Pd1 C24' C23' 129(3)
C24 Pd1 C24' C23' 72(3)
C25 Pd1 C24' C23' 155(3)
C23 Pd1 C24' C23' -12(4)
P1 Pd1 C24' C23' 173(3)
C3 Pd1 C24' C23' -64(3)
C2 Pd1 C24' C23' 20(3)
W1 Pd1 C24' C23' -25(3)
C24 Pd1 C24' C25' -57(3)
C25 Pd1 C24' C25' 26(2)
C23 Pd1 C24' C25' -142(4)
P1 Pd1 C24' C25' 44(3)
C23' Pd1 C24' C25' -129(3)
C3 Pd1 C24' C25' 166(3)
C2 Pd1 C24' C25' -109(3)
W1 Pd1 C24' C25' -155(2)
C23' C24' C25' Pd1 -61(5)
C24 Pd1 C25' C24' 37(2)
C25 Pd1 C25' C24' -62(4)
C23 Pd1 C25' C24' 21(2)
P1 Pd1 C25' C24' -146(2)
C23' Pd1 C25' C24' 29.7(15)
C3 Pd1 C25' C24' -22(4)
C2 Pd1 C25' C24' 91(3)
W1 Pd1 C25' C24' 75(5)
